data_1576134
loop_
_publ_author_name
'Li, Hao'
'Wang, Zhaoyu'
'Wu, Junhong'
'Zhang, Tianyong'
'Long, Guankui'
'Jiang, Shuang'

_publ_section_title
;
 Ultrafast preparation of amine-free 0D metal halides with near-unity
 emission for X-ray scintillators.
;
_journal_issue 47
_journal_name_full Nanoscale
_journal_page_first 27474
_journal_page_last 27481
_journal_paper_doi 10.1039/d5nr03995a
_journal_volume 17
_journal_year 2025
_chemical_formula_moiety 'Cl6 Sb, C12 H36 Al O6 S6'
_chemical_formula_sum 'C12 H36 Al Cl6 O6 S6 Sb'
_chemical_formula_weight 830.20
_chemical_name_systematic CCD
_space_group_crystal_system trigonal
_space_group_IT_number 148
_space_group_name_Hall '-R 3'
_space_group_name_H-M_alt 'R -3 :H'
_atom_sites_solution_hydrogens geom
_atom_sites_solution_primary dual
_audit_creation_date 2025-06-09
_audit_creation_method
;
Olex2 1.5
(compiled 2025.04.05 svn.rf049d14d for OlexSys, GUI svn.r7224)
;
_audit_update_record
;
2025-09-22 deposited with the CCDC.	2025-10-27 downloaded from the CCDC.
;
_cell_angle_alpha 90
_cell_angle_beta 90
_cell_angle_gamma 120
_cell_formula_units_Z 3
_cell_length_a 13.4727(4)
_cell_length_b 13.4727(4)
_cell_length_c 15.2171(4)
_cell_measurement_reflns_used 2443
_cell_measurement_temperature 100.00(10)
_cell_measurement_theta_max 74.8810
_cell_measurement_theta_min 4.7660
_cell_volume 2392.06(12)
_computing_cell_refinement 'CrysAlisPro 1.171.42.99a (Rigaku OD, 2023)'
_computing_data_collection 'CrysAlisPro 1.171.42.99a (Rigaku OD, 2023)'
_computing_data_reduction 'CrysAlisPro 1.171.42.99a (Rigaku OD, 2023)'
_computing_molecular_graphics 'Olex2 1.5 (Dolomanov et al., 2009)'
_computing_publication_material 'Olex2 1.5 (Dolomanov et al., 2009)'
_computing_structure_refinement 'SHELXL 2014/7 (Sheldrick, 2015)'
_computing_structure_solution 'SHELXT 2014/5 (Sheldrick, 2014)'
_diffrn_ambient_environment N~2~
_diffrn_ambient_temperature 100.00(10)
_diffrn_detector 'Hybrid Pixel Array Detector'
_diffrn_detector_area_resol_mean 10.0000
_diffrn_detector_type HyPix
_diffrn_measured_fraction_theta_full 0.996
_diffrn_measured_fraction_theta_max 0.996
_diffrn_measurement_details
;
List of Runs (angles in degrees, time in seconds):

  # Type    Start    End  Width  t~exp~   \w     \q     \k     \f   Frames
#--------------------------------------------------------------------------
  1  \w     33.00 106.00   0.50    0.05    --  105.43 -77.00  90.00  146
  2  \w     34.00  75.00   0.50    0.05    --  105.43 -61.00-120.00   82
  3  \w     36.00  92.00   0.50    0.05    --  105.43 -71.00-119.00  112
  4  \w    -10.00  15.00   0.50    0.05    --  -47.26  19.00-180.00   50
  5  \w    -60.00 -35.00   0.50    0.05    -- -104.50  61.00-180.00   50
  6  \w    -68.00 -37.00   0.50    0.05    -- -104.50  61.00 -90.00   62
  7  \w    -22.00  25.00   0.50    0.05    --  -47.26  19.00 120.00   94
  8  \w    -41.00  26.00   0.50    0.05    --  -47.26  95.00 107.00  134
  9  \w   -170.00-138.00   0.50    0.05    -- -104.50 -45.00 120.00   64
 10  \w   -164.00-137.00   0.50    0.05    -- -104.50 -31.00 125.00   54
 11  \w   -131.00 -95.00   0.50    0.05    -- -104.50 -31.00 125.00   72
 12  \w   -133.00-108.00   0.50    0.05    -- -104.50 -45.00 120.00   50
;
_diffrn_measurement_device 'four-circle diffractometer'
_diffrn_measurement_device_type 'XtaLAB Synergy R, HyPix'
_diffrn_measurement_method '\w scans'
_diffrn_orient_matrix_type 'CrysAlisPro convention (1999,Acta A55,543-557)'
_diffrn_orient_matrix_UB_11 -0.0616174000
_diffrn_orient_matrix_UB_12 0.0470123000
_diffrn_orient_matrix_UB_13 0.0572734000
_diffrn_orient_matrix_UB_21 0.0851221000
_diffrn_orient_matrix_UB_22 0.0222837000
_diffrn_orient_matrix_UB_23 0.0753394000
_diffrn_orient_matrix_UB_31 0.0799582000
_diffrn_orient_matrix_UB_32 0.1212539000
_diffrn_orient_matrix_UB_33 -0.0359644000
_diffrn_radiation_monochromator mirror
_diffrn_radiation_probe x-ray
_diffrn_radiation_type 'Cu K\a'
_diffrn_radiation_wavelength 1.54184
_diffrn_reflns_av_R_equivalents 0.1518
_diffrn_reflns_av_unetI/netI 0.0923
_diffrn_reflns_Laue_measured_fraction_full 0.996
_diffrn_reflns_Laue_measured_fraction_max 0.996
_diffrn_reflns_limit_h_max 15
_diffrn_reflns_limit_h_min -16
_diffrn_reflns_limit_k_max 14
_diffrn_reflns_limit_k_min -10
_diffrn_reflns_limit_l_max 13
_diffrn_reflns_limit_l_min -18
_diffrn_reflns_number 2129
_diffrn_reflns_point_group_measured_fraction_full 0.996
_diffrn_reflns_point_group_measured_fraction_max 0.996
_diffrn_reflns_theta_full 66.506
_diffrn_reflns_theta_max 66.506
_diffrn_reflns_theta_min 6.571
_diffrn_source 'Rotating-anode X-ray tube'
_diffrn_source_type 'PhotonJet R (Cu) X-ray Source'
_exptl_absorpt_coefficient_mu 15.665
_exptl_absorpt_correction_T_max 1.00000
_exptl_absorpt_correction_T_min 0.03932
_exptl_absorpt_correction_type multi-scan
_exptl_absorpt_process_details
;
CrysAlisPro 1.171.42.99a (Rigaku Oxford Diffraction, 2023)
Empirical absorption correction using spherical harmonics,
implemented in SCALE3 ABSPACK scaling algorithm.
;
_exptl_crystal_density_diffrn 1.729
_exptl_crystal_description block
_exptl_crystal_F_000 1254
_exptl_crystal_size_max 0.1
_exptl_crystal_size_mid 0.1
_exptl_crystal_size_min 0.1
_refine_diff_density_max 0.033
_refine_diff_density_min -0.014
_refine_diff_density_rms 0.002
_refine_ls_extinction_method none
_refine_ls_goodness_of_fit_ref 1.287
_refine_ls_hydrogen_treatment constr
_refine_ls_matrix_type full
_refine_ls_number_parameters 55
_refine_ls_number_reflns 914
_refine_ls_number_restraints 21
_refine_ls_restrained_S_all 1.315
_refine_ls_R_factor_all 0.1164
_refine_ls_R_factor_gt 0.1119
_refine_ls_shift/su_max 0.004
_refine_ls_shift/su_mean 0.000
_refine_ls_structure_factor_coef Fsqd
_refine_ls_weighting_details 'w=1/[\s^2^(Fo^2^)+(0.2000P)^2^] where P=(Fo^2^+2Fc^2^)/3'
_refine_ls_weighting_scheme calc
_refine_ls_wR_factor_gt 0.2727
_refine_ls_wR_factor_ref 0.2770
_reflns_Friedel_coverage 0.000
_reflns_number_gt 885
_reflns_number_total 914
_reflns_threshold_expression 'I > 2\s(I)'
_cod_data_source_file d5nr03995a4.cif
_cod_data_source_block p20250607tju4_auto
_cod_depositor_comments 'Adding full bibliography for 1576134.cif.'
_cod_original_cell_volume 2392.06(16)
_cod_original_sg_symbol_H-M 'R -3'
_cod_database_code 1576134
_shelx_shelxl_version_number 2014/7
_shelx_space_group_comment
;
The symmetry employed for this shelxl refinement is uniquely defined
by the following loop, which should always be used as a source of
symmetry information in preference to the above space-group names.
They are only intended as comments.
;
_cell_oxdiff_angle_alpha 90.037(3)
_cell_oxdiff_angle_beta 90.010(3)
_cell_oxdiff_angle_gamma 119.940(4)
_cell_oxdiff_length_a 13.4640(6)
_cell_oxdiff_length_b 13.4740(5)
_cell_oxdiff_length_c 15.2164(6)
_cell_oxdiff_measurement_reflns_used 2569
_cell_oxdiff_volume 2392.07(16)
_shelx_estimated_absorpt_t_max 0.303
_shelx_estimated_absorpt_t_min 0.303
_olex2_refinement_description
;
1. Twinned data refinement
 Scales: 0.9987(3)
 0.0013(3)
2. Fixed Uiso
 At 1.5 times of:
  All C(H,H,H) groups
3. Rigid bond restraints
 All non-hydrogen atoms
 with sigma for 1-2 distances of 0.01 and sigma for 1-3 distances of 0.01
 S002, C007
 with sigma for 1-2 distances of 0.01 and sigma for 1-3 distances of 0.02
4. Uiso/Uaniso restraints and constraints
Uanis(Sb01) \\sim Ueq, Uanis(C007) \\sim Ueq: with sigma of 0.001 and sigma for
terminal atoms of 0.001
5.a Idealised Me refined as rotating group:
 C006(H00A,H00B,H00C), C007(H00D,H00E,H00F)
;
_olex2_submission_special_instructions 'No special instructions were received'
_oxdiff_exptl_absorpt_empirical_details
;
Empirical correction (ABSPACK) includes:
- Absorption correction using spherical harmonics
- Frame scaling
;
_oxdiff_exptl_absorpt_empirical_full_max 8.490
_oxdiff_exptl_absorpt_empirical_full_min 0.239

loop_
_space_group_symop_operation_xyz
'x, y, z'
'-y, x-y, z'
'-x+y, -x, z'
'x+2/3, y+1/3, z+1/3'
'-y+2/3, x-y+1/3, z+1/3'
'-x+y+2/3, -x+1/3, z+1/3'
'x+1/3, y+2/3, z+2/3'
'-y+1/3, x-y+2/3, z+2/3'
'-x+y+1/3, -x+2/3, z+2/3'
'-x, -y, -z'
'y, -x+y, -z'
'x-y, x, -z'
'-x+2/3, -y+1/3, -z+1/3'
'y+2/3, -x+y+1/3, -z+1/3'
'x-y+2/3, x+1/3, -z+1/3'
'-x+1/3, -y+2/3, -z+2/3'
'y+1/3, -x+y+2/3, -z+2/3'
'x-y+1/3, x+2/3, -z+2/3'

loop_
_atom_site_label
_atom_site_type_symbol
_atom_site_fract_x
_atom_site_fract_y
_atom_site_fract_z
_atom_site_U_iso_or_equiv
_atom_site_adp_type
_atom_site_occupancy
_atom_site_site_symmetry_order
_atom_site_calc_flag
_atom_site_refinement_flags_posn
_atom_site_refinement_flags_adp
_atom_site_refinement_flags_occupancy
_atom_site_disorder_assembly
_atom_site_disorder_group
Sb01 Sb 1.0000 1.0000 0.5000 0.0331(10) Uani 1 6 d S TU P . .
S002 S 0.60063(15) 0.48409(16) 0.23062(12) 0.0382(10) Uani 1 1 d . U . . .
Cl03 Cl 0.85353(16) 0.82438(16) 0.40235(11) 0.0429(10) Uani 1 1 d . U . . .
Al04 Al 0.6667 0.3333 0.3333 0.0359(15) Uani 1 6 d S TU P . .
O005 O 0.6968(5) 0.4602(4) 0.2612(3) 0.0397(15) Uani 1 1 d . U . . .
C006 C 0.6603(9) 0.6327(8) 0.2477(6) 0.052(2) Uani 1 1 d . U . . .
H00A H 0.6786 0.6503 0.3101 0.078 Uiso 1 1 calc R U . . .
H00B H 0.6051 0.6560 0.2296 0.078 Uiso 1 1 calc R U . . .
H00C H 0.7305 0.6745 0.2128 0.078 Uiso 1 1 calc R U . . .
C007 C 0.6052(8) 0.4794(8) 0.1156(7) 0.051(2) Uani 1 1 d . U . . .
H00D H 0.6816 0.5367 0.0949 0.077 Uiso 1 1 calc R U . . .
H00E H 0.5479 0.4958 0.0906 0.077 Uiso 1 1 calc R U . . .
H00F H 0.5886 0.4030 0.0969 0.077 Uiso 1 1 calc R U . . .

loop_
_atom_site_aniso_label
_atom_site_aniso_U_11
_atom_site_aniso_U_22
_atom_site_aniso_U_33
_atom_site_aniso_U_23
_atom_site_aniso_U_13
_atom_site_aniso_U_12
Sb01 0.0362(10) 0.0362(10) 0.0270(12) 0.000 0.000 0.0181(5)
S002 0.0406(13) 0.0395(12) 0.0349(14) 0.0007(6) -0.0005(6) 0.0202(8)
Cl03 0.0443(13) 0.0457(13) 0.0348(14) -0.0056(6) -0.0043(6) 0.0196(8)
Al04 0.0361(19) 0.0361(19) 0.036(3) 0.000 0.000 0.0181(9)
O005 0.041(3) 0.037(3) 0.041(3) 0.0005(19) 0.0011(19) 0.020(2)
C006 0.066(5) 0.045(4) 0.054(5) -0.010(3) -0.015(4) 0.034(4)
C007 0.051(2) 0.052(2) 0.050(2) -0.0003(10) -0.0006(10) 0.0258(13)

loop_
_atom_type_symbol
_atom_type_description
_atom_type_scat_dispersion_real
_atom_type_scat_dispersion_imag
_atom_type_scat_source
C C 0.0181 0.0091 'International Tables Vol C Tables 4.2.6.8 and 6.1.1.4'
H H 0.0000 0.0000 'International Tables Vol C Tables 4.2.6.8 and 6.1.1.4'
Al Al 0.2130 0.2455 'International Tables Vol C Tables 4.2.6.8 and 6.1.1.4'
Cl Cl 0.3639 0.7018 'International Tables Vol C Tables 4.2.6.8 and 6.1.1.4'
O O 0.0492 0.0322 'International Tables Vol C Tables 4.2.6.8 and 6.1.1.4'
S S 0.3331 0.5567 'International Tables Vol C Tables 4.2.6.8 and 6.1.1.4'
Sb Sb -0.0562 5.8946 'International Tables Vol C Tables 4.2.6.8 and 6.1.1.4'

loop_
_geom_angle_atom_site_label_1
_geom_angle_atom_site_label_2
_geom_angle_atom_site_label_3
_geom_angle
_geom_angle_site_symmetry_1
_geom_angle_site_symmetry_3
_geom_angle_publ_flag
Cl03 Sb01 Cl03 91.66(6) 10_776 12_656 ?
Cl03 Sb01 Cl03 180.0 10_776 . ?
Cl03 Sb01 Cl03 88.34(6) 11_566 . ?
Cl03 Sb01 Cl03 180.0 2_765 11_566 ?
Cl03 Sb01 Cl03 91.66(6) 3_675 . ?
Cl03 Sb01 Cl03 91.66(6) 2_765 . ?
Cl03 Sb01 Cl03 91.66(6) 12_656 11_566 ?
Cl03 Sb01 Cl03 88.34(6) 10_776 3_675 ?
Cl03 Sb01 Cl03 88.34(6) 12_656 2_765 ?
Cl03 Sb01 Cl03 88.34(6) 12_656 . ?
Cl03 Sb01 Cl03 91.66(6) 3_675 2_765 ?
Cl03 Sb01 Cl03 180.00(6) 12_656 3_675 ?
Cl03 Sb01 Cl03 91.66(6) 10_776 11_566 ?
Cl03 Sb01 Cl03 88.34(6) 3_675 11_566 ?
Cl03 Sb01 Cl03 88.34(6) 10_776 2_765 ?
O005 S002 C006 103.7(4) . . ?
O005 S002 C007 104.1(4) . . ?
C007 S002 C006 100.6(5) . . ?
O005 Al04 O005 89.9(2) 3_665 2_655 ?
O005 Al04 O005 90.1(2) 3_665 16_655 ?
O005 Al04 O005 180.0 . 16_655 ?
O005 Al04 O005 180.0 17 2_655 ?
O005 Al04 O005 89.9(2) . 2_655 ?
O005 Al04 O005 89.9(2) 17 16_655 ?
O005 Al04 O005 180.0(3) 18_545 3_665 ?
O005 Al04 O005 90.1(2) 18_545 . ?
O005 Al04 O005 90.1(2) 17 3_665 ?
O005 Al04 O005 89.9(2) 18_545 16_655 ?
O005 Al04 O005 90.1(2) 18_545 2_655 ?
O005 Al04 O005 90.1(2) 2_655 16_655 ?
O005 Al04 O005 89.9(2) . 3_665 ?
O005 Al04 O005 90.1(2) . 17 ?
O005 Al04 O005 89.9(2) 18_545 17 ?
S002 O005 Al04 122.4(3) . . ?
S002 C006 H00A 109.5 . . ?
S002 C006 H00B 109.5 . . ?
S002 C006 H00C 109.5 . . ?
H00A C006 H00B 109.5 . . ?
H00A C006 H00C 109.5 . . ?
H00B C006 H00C 109.5 . . ?
S002 C007 H00D 109.5 . . ?
S002 C007 H00E 109.5 . . ?
S002 C007 H00F 109.5 . . ?
H00D C007 H00E 109.5 . . ?
H00D C007 H00F 109.5 . . ?
H00E C007 H00F 109.5 . . ?

loop_
_geom_bond_atom_site_label_1
_geom_bond_atom_site_label_2
_geom_bond_distance
_geom_bond_site_symmetry_2
_geom_bond_publ_flag
Sb01 Cl03 2.6517(17) 10_776 ?
Sb01 Cl03 2.6517(17) . ?
Sb01 Cl03 2.6517(17) 12_656 ?
Sb01 Cl03 2.6517(17) 11_566 ?
Sb01 Cl03 2.6517(17) 3_675 ?
Sb01 Cl03 2.6517(17) 2_765 ?
S002 O005 1.554(5) . ?
S002 C006 1.765(9) . ?
S002 C007 1.754(11) . ?
Al04 O005 1.896(5) 18_545 ?
Al04 O005 1.896(5) . ?
Al04 O005 1.896(5) 17 ?
Al04 O005 1.896(5) 16_655 ?
Al04 O005 1.896(5) 2_655 ?
Al04 O005 1.896(5) 3_665 ?
C006 H00A 0.9800 . ?
C006 H00B 0.9800 . ?
C006 H00C 0.9800 . ?
C007 H00D 0.9800 . ?
C007 H00E 0.9800 . ?
C007 H00F 0.9800 . ?

loop_
_geom_torsion_atom_site_label_1
_geom_torsion_atom_site_label_2
_geom_torsion_atom_site_label_3
_geom_torsion_atom_site_label_4
_geom_torsion
_geom_torsion_site_symmetry_1
_geom_torsion_site_symmetry_2
_geom_torsion_site_symmetry_3
_geom_torsion_site_symmetry_4
_geom_torsion_publ_flag
O005 Al04 O005 S002 45.9(5) 2_655 . . . ?
O005 Al04 O005 S002 -44.2(3) 18_545 . . . ?
O005 Al04 O005 S002 135.8(3) 3_665 . . . ?
O005 Al04 O005 S002 -134.1(5) 17 . . . ?
C006 S002 O005 Al04 135.1(5) . . . . ?
C007 S002 O005 Al04 -120.0(4) . . . . ?

loop_
_twin_individual_id
_twin_individual_mass_fraction_refined
1 0.9987(3)
2 0.0013(3)
